data_2105888
loop_
_publ_author_name
'Allan, David R.'
'Bailey, Daniel'
'Bird, Nigel'
'Blake, Alexander J.'
'Champness, Neil R.'
'Huang, Deguang'
'Keane, Conal P.'
'McMaster, Jonathan'
'Prior, Timothy J.'
'Tidey, Jeremiah P.'
'Schr\"oder, Martin'

_publ_section_title
;
 High-pressure studies of palladium and platinum thioether macrocyclic
 dihalide complexes
;
_journal_coeditor_code XK5015
_journal_issue 3
_journal_name_full 'Acta Crystallographica Section B'
_journal_page_first 469
_journal_page_last 486
_journal_paper_doi 10.1107/S2052520614008786
_journal_volume 70
_journal_year 2014
_chemical_formula_moiety 'C6 H12 Cl2 Pt S3'
_chemical_formula_sum 'C6 H12 Cl2 Pt S3'
_chemical_formula_weight 446.33
_chemical_name_systematic
;
 ?
;
_space_group_IT_number 19
_symmetry_cell_setting orthorhombic
_symmetry_space_group_name_Hall 'P 2ac 2ab'
_symmetry_space_group_name_H-M 'P 21 21 21'
_atom_sites_solution_hydrogens geom
_atom_sites_solution_primary isomor
_audit_creation_method SHELXL97
_cell_angle_alpha 90.00
_cell_angle_beta 90.00
_cell_angle_gamma 90.00
_cell_formula_units_Z 4
_cell_length_a 7.1844(5)
_cell_length_b 11.6182(9)
_cell_length_c 11.803(3)
_cell_measurement_pressure 2880000
_cell_measurement_reflns_used 2017
_cell_measurement_temperature 296(2)
_cell_measurement_theta_max 26.9345
_cell_measurement_theta_min 3.7055
_cell_volume 985.2(3)
_computing_cell_refinement 'Bruker SAINT (Bruker, 2004)'
_computing_data_collection 'Bruker APEX2 (Bruker, 2004)'
_computing_data_reduction 'Bruker SAINT'
_computing_structure_refinement 'SHELXL97 (Sheldrick, 2008)'
_diffrn_ambient_temperature 296(2)
_diffrn_measured_fraction_theta_full 0.421
_diffrn_measured_fraction_theta_max 0.421
_diffrn_measurement_device_type 'Bruker APEXII CCD area detector'
_diffrn_radiation_monochromator silicon
_diffrn_radiation_source 'Daresbury SRS Station 16.2 SMX'
_diffrn_radiation_type synchrotron
_diffrn_radiation_wavelength 0.8004
_diffrn_reflns_av_R_equivalents 0.051
_diffrn_reflns_av_sigmaI/netI 0.057
_diffrn_reflns_limit_h_max 8
_diffrn_reflns_limit_h_min -8
_diffrn_reflns_limit_k_max 12
_diffrn_reflns_limit_k_min -12
_diffrn_reflns_limit_l_max 5
_diffrn_reflns_limit_l_min -5
_diffrn_reflns_number 2076
_diffrn_reflns_theta_full 27.20
_diffrn_reflns_theta_max 27.20
_diffrn_reflns_theta_min 3.74
_exptl_absorpt_coefficient_mu 15.359
_exptl_absorpt_correction_T_max 1.0000
_exptl_absorpt_correction_T_min 0.5004
_exptl_absorpt_correction_type multi-scan
_exptl_absorpt_process_details '(SADABS; Bruker, 2004)'
_exptl_crystal_colour Yellow
_exptl_crystal_density_diffrn 3.009
_exptl_crystal_density_method 'not measured'
_exptl_crystal_description tablet
_exptl_crystal_F_000 832
_exptl_crystal_size_max 0.1
_exptl_crystal_size_mid 0.1
_exptl_crystal_size_min 0.05
_refine_diff_density_max 1.56
_refine_diff_density_min -1.89
_refine_ls_abs_structure_details 'Flack H D (1983), Acta Cryst. A39, 876-881'
_refine_ls_abs_structure_Flack 0.05(5)
_refine_ls_extinction_coef 0.0115(18)
_refine_ls_extinction_expression Fc^*^=kFc[1+0.001xFc^2^\l^3^/sin(2\q)]^-1/4^
_refine_ls_extinction_method SHELXL
_refine_ls_goodness_of_fit_ref 1.21
_refine_ls_hydrogen_treatment constr
_refine_ls_matrix_type full
_refine_ls_number_parameters 111
_refine_ls_number_reflns 624
_refine_ls_number_restraints 93
_refine_ls_restrained_S_all 1.13
_refine_ls_R_factor_all 0.0544
_refine_ls_R_factor_gt 0.0527
_refine_ls_shift/su_max 0.004
_refine_ls_shift/su_mean 0.000
_refine_ls_structure_factor_coef Fsqd
_refine_ls_weighting_details 'calc w=1/[\s^2^(Fo^2^)+(0.101P)^2^+12.66P] where P=(Fo^2^+2Fc^2^)/3'
_refine_ls_weighting_scheme calc
_refine_ls_wR_factor_gt 0.141
_refine_ls_wR_factor_ref 0.148
_reflns_number_gt 598
_reflns_number_total 624
_reflns_threshold_expression >2sigma(I)
_cod_data_source_file xk5015sup1.cif
_cod_data_source_block cmpd_2_28.8_kbar
_cod_depositor_comments
;
The following automatic conversions were performed:

'_exptl_absorpt_correction_type' value 'Multi-scan' changed to
'multi-scan' according to
/usr/data/users/saulius/crontab/automatic-downloads/current/IUCr/lib/dictionaries/cif_core.dic
dictionary named 'cif_core.dic' version 2.4.2 from 2011-04-26.

Automatic conversion script
Id: cif_fix_values 2281 2013-09-26 08:29:07Z andrius 
;
_cod_database_code 2105888
_cod_database_fobs_code 2105888

loop_
_symmetry_equiv_pos_as_xyz
'x, y, z'
'-x+1/2, -y, z+1/2'
'-x, y+1/2, -z+1/2'
'x+1/2, -y+1/2, -z'

loop_
_atom_site_type_symbol
_atom_site_label
_atom_site_fract_x
_atom_site_fract_y
_atom_site_fract_z
_atom_site_U_iso_or_equiv
_atom_site_adp_type
_atom_site_calc_flag
_atom_site_refinement_flags
_atom_site_occupancy
_atom_site_symmetry_multiplicity
Pt Pt1 0.93129(12) 0.12565(9) 0.6201(2) 0.0118(13) Uani d U 1 1
Cl Cl1 0.7787(10) 0.2372(6) 0.7542(19) 0.024(2) Uani d U 1 1
Cl Cl2 1.1701(9) 0.0734(6) 0.7408(17) 0.022(2) Uani d U 1 1
S S1 0.7021(9) -0.1053(6) 0.6038(16) 0.016(2) Uani d U 1 1
C C2 0.549(3) -0.040(2) 0.495(6) 0.016(2) Uani d U 1 1
H H2A 0.6032 -0.0523 0.4209 0.019 Uiso calc R 1 1
H H2B 0.4290 -0.0778 0.4969 0.019 Uiso calc R 1 1
C C3 0.523(4) 0.087(2) 0.514(6) 0.014(2) Uani d U 1 1
H H3A 0.4733 0.0971 0.5897 0.017 Uiso calc R 1 1
H H3B 0.4267 0.1127 0.4617 0.017 Uiso calc R 1 1
S S4 0.7152(8) 0.1835(6) 0.4992(16) 0.0116(18) Uani d U 1 1
C C5 0.817(3) 0.156(2) 0.361(6) 0.012(2) Uani d U 1 1
H H5A 0.7176 0.1479 0.3057 0.015 Uiso calc R 1 1
H H5B 0.8922 0.2213 0.3389 0.015 Uiso calc R 1 1
C C6 0.934(3) 0.050(2) 0.358(6) 0.013(2) Uani d U 1 1
H H6A 1.0115 0.0516 0.2903 0.016 Uiso calc R 1 1
H H6B 0.8544 -0.0171 0.3530 0.016 Uiso calc R 1 1
S S7 1.0812(9) 0.0367(6) 0.4800(15) 0.0124(17) Uani d U 1 1
C C8 1.070(3) -0.116(2) 0.497(6) 0.014(2) Uani d U 1 1
H H8A 1.1134 -0.1500 0.4270 0.017 Uiso calc R 1 1
H H8B 1.1595 -0.1364 0.5554 0.017 Uiso calc R 1 1
C C9 0.891(3) -0.172(3) 0.527(6) 0.015(2) Uani d U 1 1
H H9A 0.9232 -0.2407 0.5692 0.018 Uiso calc R 1 1
H H9B 0.8378 -0.1983 0.4558 0.018 Uiso calc R 1 1

loop_
_atom_site_aniso_label
_atom_site_aniso_U_11
_atom_site_aniso_U_22
_atom_site_aniso_U_33
_atom_site_aniso_U_12
_atom_site_aniso_U_13
_atom_site_aniso_U_23
Pt1 0.0111(8) 0.0095(8) 0.015(4) -0.0008(3) -0.0015(6) -0.0010(10)
Cl1 0.039(3) 0.016(3) 0.018(6) 0.011(3) -0.006(4) -0.010(5)
Cl2 0.018(3) 0.029(4) 0.019(6) 0.002(2) -0.007(3) 0.002(4)
S1 0.022(2) 0.012(2) 0.014(7) -0.0052(16) 0.007(3) -0.001(3)
C2 0.015(3) 0.016(3) 0.016(7) -0.006(2) 0.003(3) -0.007(4)
C3 0.012(3) 0.015(3) 0.015(6) -0.005(2) 0.000(3) -0.005(4)
S4 0.0082(18) 0.012(2) 0.014(5) -0.0007(16) 0.000(2) 0.000(3)
C5 0.012(4) 0.011(4) 0.014(4) -0.001(3) 0.000(3) -0.001(4)
C6 0.013(4) 0.011(4) 0.016(4) -0.001(3) 0.000(3) -0.003(4)
S7 0.009(2) 0.010(3) 0.018(5) -0.0008(17) 0.001(2) -0.001(3)
C8 0.015(3) 0.010(2) 0.017(6) -0.002(3) 0.001(4) -0.002(3)
C9 0.019(3) 0.011(2) 0.016(7) -0.004(2) 0.004(4) -0.003(3)

loop_
_atom_type_symbol
_atom_type_description
_atom_type_scat_dispersion_real
_atom_type_scat_dispersion_imag
_atom_type_scat_source
C C 0.0033 0.0016 'International Tables Vol C Tables 4.2.6.8 and 6.1.1.4'
H H 0.0000 0.0000 'International Tables Vol C Tables 4.2.6.8 and 6.1.1.4'
S S 0.1246 0.1234 'International Tables Vol C Tables 4.2.6.8 and 6.1.1.4'
Cl Cl 0.1484 0.1585 'International Tables Vol C Tables 4.2.6.8 and 6.1.1.4'
Pt Pt -1.7033 8.3905 'International Tables Vol C Tables 4.2.6.8 and 6.1.1.4'

loop_
_geom_angle_atom_site_label_1
_geom_angle_atom_site_label_2
_geom_angle_atom_site_label_3
_geom_angle_site_symmetry_3
_geom_angle
S7 Pt1 S4 . 90.0(5)
S7 Pt1 Cl2 . 88.7(5)
S4 Pt1 Cl2 . 176.3(4)
S7 Pt1 Cl1 . 173.5(5)
S4 Pt1 Cl1 . 86.5(6)
Cl2 Pt1 Cl1 . 94.4(5)
S7 Pt1 S1 . 79.2(3)
S4 Pt1 S1 . 81.5(3)
Cl2 Pt1 S1 . 101.6(3)
Cl1 Pt1 S1 . 105.7(3)
S7 Pt1 S4 4_556 72.5(3)
S4 Pt1 S4 4_556 87.40(11)
Cl2 Pt1 S4 4_556 88.9(4)
Cl1 Pt1 S4 4_556 101.9(3)
S1 Pt1 S4 4_556 149.5(4)
C9 S1 C2 . 106(3)
C9 S1 Pt1 . 90.2(10)
C2 S1 Pt1 . 90.2(8)
C3 C2 S1 . 112(4)
C3 C2 H2A . 109.2
S1 C2 H2A . 109.2
C3 C2 H2B . 109.2
S1 C2 H2B . 109.2
H2A C2 H2B . 107.9
C2 C3 S4 . 120(2)
C2 C3 H3A . 107.3
S4 C3 H3A . 107.3
C2 C3 H3B . 107.3
S4 C3 H3B . 107.3
H3A C3 H3B . 106.9
C3 S4 C5 . 107(2)
C3 S4 Pt1 . 106.9(18)
C5 S4 Pt1 . 104.1(13)
C6 C5 S4 . 113(5)
C6 C5 H5A . 108.9
S4 C5 H5A . 108.9
C6 C5 H5B . 108.9
S4 C5 H5B . 108.9
H5A C5 H5B . 107.7
C5 C6 S7 . 113(4)
C5 C6 H6A . 109.1
S7 C6 H6A . 109.1
C5 C6 H6B . 109.1
S7 C6 H6B . 109.1
H6A C6 H6B . 107.8
C8 S7 C6 . 99(2)
C8 S7 Pt1 . 111(2)
C6 S7 Pt1 . 105.8(14)
C9 C8 S7 . 120.1(19)
C9 C8 H8A . 107.3
S7 C8 H8A . 107.3
C9 C8 H8B . 107.3
S7 C8 H8B . 107.3
H8A C8 H8B . 106.9
C8 C9 S1 . 125(3)
C8 C9 H9A . 106.0
S1 C9 H9A . 106.0
C8 C9 H9B . 106.0
S1 C9 H9B . 106.0
H9A C9 H9B . 106.3

loop_
_geom_bond_atom_site_label_1
_geom_bond_atom_site_label_2
_geom_bond_site_symmetry_2
_geom_bond_distance
Pt1 S7 . 2.228(14)
Pt1 S4 . 2.214(13)
Pt1 Cl2 . 2.311(13)
Pt1 Cl1 . 2.320(16)
Pt1 S1 . 3.154(7)
Pt1 S4 4_556 3.326(10)
S1 C9 . 1.81(4)
S1 C2 . 1.85(6)
C2 C3 . 1.51(4)
C2 H2A . 0.9700
C2 H2B . 0.9700
C3 S4 . 1.79(2)
C3 H3A . 0.9700
C3 H3B . 0.9700
S4 C5 . 1.82(7)
C5 C6 . 1.49(3)
C5 H5A . 0.9700
C5 H5B . 0.9700
C6 S7 . 1.79(6)
C6 H6A . 0.9700
C6 H6B . 0.9700
S7 C8 . 1.78(3)
C8 C9 . 1.49(4)
C8 H8A . 0.9700
C8 H8B . 0.9700
C9 H9A . 0.9700
C9 H9B . 0.9700

loop_
_geom_torsion_atom_site_label_1
_geom_torsion_atom_site_label_2
_geom_torsion_atom_site_label_3
_geom_torsion_atom_site_label_4
_geom_torsion
C9 S1 C2 C3 -123(3)
S1 C2 C3 S4 66(6)
C2 C3 S4 C5 53(6)
C3 S4 C5 C6 -78(3)
S4 C5 C6 S7 -43(3)
C5 C6 S7 C8 143(3)
C6 S7 C8 C9 -65(6)
S7 C8 C9 S1 -27(9)
C2 S1 C9 C8 91(6)
